data_7114845
loop_
_publ_author_name
'Hardie, Michaele J.'
'Raston, Colin L.'

_publ_section_title
;
 Solid state supramolecular assemblies of charged supermolecules
 (Na[2.2.2]cryptate)+ and anionic carboranes with host cyclotriveratrylene
;
_journal_issue 10
_journal_name_full 'Chemical Communications'
_journal_page_first 905
_journal_paper_doi 10.1039/b009581h
_journal_year 2001
_chemical_formula_sum 'C50 H89.5 B18 Co N2.5 Na O12'
_chemical_formula_weight 1194.24
_chemical_name_common
;
sodium[2.2.2]cryptand cyclotriveratrylene cobalticarborane acetonitrile 
clathrate
;
_chemical_name_systematic
; 
? 
;
_space_group_IT_number 4
_symmetry_cell_setting monoclinic
_symmetry_space_group_name_Hall 'P 2yb'
_symmetry_space_group_name_H-M 'P 1 21 1'
_atom_sites_solution_hydrogens geom
_atom_sites_solution_primary direct
_atom_sites_solution_secondary difmap
_cell_angle_alpha 90.00
_cell_angle_beta 92.349(1)
_cell_angle_gamma 90.00
_cell_formula_units_Z 4
_cell_length_a 16.5391(7)
_cell_length_b 12.7151(3)
_cell_length_c 29.6858(12)
_cell_measurement_temperature 123(1)
_cell_volume 6237.6(4)
_computing_cell_refinement DENZO
_computing_data_collection DENZO
_computing_data_reduction SCALEPACK
_computing_structure_refinement 'SHELXL-97 (Sheldrick, 1997)'
_computing_structure_solution 'SHELXS-97 (Sheldrick, 1990)'
_diffrn_ambient_temperature 123(1)
_diffrn_measured_fraction_theta_full 0.951
_diffrn_measured_fraction_theta_max 0.951
_diffrn_measurement_device_type CCD
_diffrn_radiation_monochromator graphite
_diffrn_radiation_source 'fine-focus sealed tube'
_diffrn_radiation_type MoK\a
_diffrn_radiation_wavelength 0.71073
_diffrn_reflns_av_R_equivalents 0.107
_diffrn_reflns_av_sigmaI/netI 0.1545
_diffrn_reflns_limit_h_max 19
_diffrn_reflns_limit_h_min -19
_diffrn_reflns_limit_k_max 12
_diffrn_reflns_limit_k_min -14
_diffrn_reflns_limit_l_max 35
_diffrn_reflns_limit_l_min -35
_diffrn_reflns_number 36186
_diffrn_reflns_theta_full 25.00
_diffrn_reflns_theta_max 25.00
_diffrn_reflns_theta_min 1.81
_exptl_absorpt_coefficient_mu 0.341
_exptl_absorpt_correction_type none
_exptl_crystal_colour yellow
_exptl_crystal_density_diffrn 1.272
_exptl_crystal_density_method 'not measured'
_exptl_crystal_description needle
_exptl_crystal_F_000 2524
_exptl_crystal_size_max 0.33
_exptl_crystal_size_mid 0.12
_exptl_crystal_size_min 0.05
_refine_diff_density_max 1.205
_refine_diff_density_min -0.609
_refine_diff_density_rms 0.127
_refine_ls_abs_structure_details 'Flack H D (1983), Acta Cryst. A39, 876-881'
_refine_ls_abs_structure_Flack 0.37(3)
_refine_ls_extinction_method none
_refine_ls_goodness_of_fit_ref 1.061
_refine_ls_hydrogen_treatment noref
_refine_ls_matrix_type full
_refine_ls_number_parameters 711
_refine_ls_number_reflns 19710
_refine_ls_number_restraints 1
_refine_ls_restrained_S_all 1.061
_refine_ls_R_factor_all 0.1690
_refine_ls_R_factor_gt 0.1270
_refine_ls_shift/su_max 0.003
_refine_ls_shift/su_mean 0.000
_refine_ls_structure_factor_coef Fsqd
_refine_ls_weighting_details 'calc w=1/[\s^2^(Fo^2^)+(0.0933P)^2^+52.9098P] where P=(Fo^2^+2Fc^2^)/3'
_refine_ls_weighting_scheme calc
_refine_ls_wR_factor_gt 0.2552
_refine_ls_wR_factor_ref 0.2787
_reflns_number_gt 14425
_reflns_number_total 19710
_reflns_threshold_expression >2sigma(I)
_cod_data_source_file b009581h.txt
_cod_data_source_block clathrate_1
_cod_depositor_comments
;
The following automatic conversions were performed:

'_symmetry_cell_setting' value 'Monoclinic' changed to 'monoclinic'
according to
/usr/data/users/saulius/automatic-downloads/retrospective/RSC/lib/dictionaries/cif_core.dic
dictionary named 'cif_core.dic' version 2.4.2 from 2011-04-26.

Automatic conversion script
Id: cif_fix_values 2281 2013-09-26 08:29:07Z andrius 
;
_cod_original_sg_symbol_H-M P2(1)
_cod_database_code 7114845

loop_
_symmetry_equiv_pos_as_xyz
'x, y, z'
'-x, y+1/2, -z'

loop_
_atom_site_label
_atom_site_type_symbol
_atom_site_fract_x
_atom_site_fract_y
_atom_site_fract_z
_atom_site_U_iso_or_equiv
_atom_site_adp_type
_atom_site_occupancy
_atom_site_symmetry_multiplicity
_atom_site_calc_flag
_atom_site_refinement_flags
Co1 Co 0.26493(7) 0.81309(13) 0.25026(4) 0.0091(3) Uani 1 1 d .
Na1 Na 0.2529(2) 1.0224(3) 0.62815(13) 0.0217(10) Uani 1 1 d .
O1 O 0.3202(5) 0.5421(7) 0.6523(3) 0.040(2) Uiso 1 1 d .
N1 N 0.4084(7) 0.9229(10) 0.6158(4) 0.053(3) Uiso 1 1 d .
C1 C 0.4090(8) 0.5476(10) 0.6559(4) 0.041(3) Uiso 1 1 d .
H1A H 0.4315 0.4841 0.6442 0.061 Uiso 1 1 calc R
H1B H 0.4263 0.5557 0.6870 0.061 Uiso 1 1 calc R
H1C H 0.4273 0.6067 0.6389 0.061 Uiso 1 1 calc R
B1 B 0.3377(7) 0.7622(9) 0.1985(4) 0.014(3) Uiso 1 1 d .
H1 H 0.3011 0.7455 0.1675 0.017 Uiso 1 1 calc R
Co2 Co 0.24393(7) 0.31457(13) 0.25285(4) 0.0053(3) Uani 1 1 d .
Na2 Na 0.2191(3) 0.5765(4) -0.12776(14) 0.0246(10) Uani 1 1 d .
O2 O 0.1658(5) 0.5240(7) 0.6482(3) 0.042(2) Uiso 1 1 d .
N2 N 0.1013(11) 1.0979(14) 0.6495(6) 0.097(5) Uiso 1 1 d .
C2 C 0.0797(7) 0.5185(10) 0.6478(4) 0.032(3) Uiso 1 1 d .
H2A H 0.0572 0.5832 0.6363 0.048 Uiso 1 1 calc R
H2B H 0.0626 0.5073 0.6779 0.048 Uiso 1 1 calc R
H2C H 0.0614 0.4613 0.6289 0.048 Uiso 1 1 calc R
B2 B 0.3580(6) 0.8956(8) 0.2171(4) 0.008(2) Uiso 1 1 d .
H2 H 0.3373 0.9654 0.1979 0.010 Uiso 1 1 calc R
O3 O -0.0281(5) 0.8243(8) 0.4982(3) 0.041(2) Uiso 1 1 d .
N3 N 0.2303(7) 0.4446(9) -0.0502(4) 0.048(3) Uiso 1 1 d .
C3 C -0.0725(11) 0.7641(14) 0.5300(6) 0.077(5) Uiso 1 1 d .
H3A H -0.1074 0.7152 0.5140 0.115 Uiso 1 1 calc R
H3B H -0.1046 0.8107 0.5474 0.115 Uiso 1 1 calc R
H3C H -0.0353 0.7264 0.5497 0.115 Uiso 1 1 calc R
B3 B 0.3669(7) 0.8895(9) 0.2786(4) 0.012(3) Uiso 1 1 d .
H3 H 0.3502 0.9561 0.3000 0.014 Uiso 1 1 calc R
O4 O 0.0569(4) 0.9442(5) 0.4473(2) 0.0169(16) Uiso 1 1 d .
N4 N 0.1806(7) 0.6915(10) -0.2040(4) 0.052(3) Uiso 1 1 d .
C4 C 0.1045(6) 1.0108(9) 0.4196(4) 0.021(2) Uiso 1 1 d .
H4A H 0.1588 1.0151 0.4323 0.031 Uiso 1 1 calc R
H4B H 0.0811 1.0799 0.4183 0.031 Uiso 1 1 calc R
H4C H 0.1055 0.9820 0.3898 0.031 Uiso 1 1 calc R
B4 B 0.4519(6) 0.8092(11) 0.2941(4) 0.019(2) Uiso 1 1 d .
H4 H 0.4877 0.8243 0.3254 0.023 Uiso 1 1 calc R
O5 O 0.4595(4) 0.9279(5) 0.4388(2) 0.0173(16) Uiso 1 1 d .
C5 C 0.4128(6) 0.9940(8) 0.4085(3) 0.018(2) Uiso 1 1 d .
H5A H 0.4119 0.9642 0.3788 0.027 Uiso 1 1 calc R
H5B H 0.4368 1.0627 0.4079 0.027 Uiso 1 1 calc R
H5C H 0.3585 0.9994 0.4186 0.027 Uiso 1 1 calc R
B5 B 0.4344(7) 0.6776(10) 0.2748(4) 0.020(3) Uiso 1 1 d .
H5 H 0.4577 0.6080 0.2931 0.024 Uiso 1 1 calc R
O6 O 0.5395(4) 0.8135(7) 0.4973(3) 0.0353(18) Uiso 1 1 d .
C6 C 0.5905(9) 0.7477(11) 0.5264(5) 0.051(4) Uiso 1 1 d .
H6A H 0.5632 0.7329 0.5537 0.077 Uiso 1 1 calc R
H6B H 0.6404 0.7836 0.5337 0.077 Uiso 1 1 calc R
H6C H 0.6016 0.6830 0.5113 0.077 Uiso 1 1 calc R
B6 B 0.4255(7) 0.6824(9) 0.2146(4) 0.014(3) Uiso 1 1 d .
H6 H 0.4440 0.6151 0.1941 0.017 Uiso 1 1 calc R
O7 O 0.5184(4) 0.7797(5) -0.0114(2) 0.0237(18) Uiso 1 1 d .
C7 C 0.2871(5) 0.5226(8) 0.5268(3) 0.010(2) Uiso 1 1 d .
B7 B 0.4385(7) 0.8116(12) 0.1969(4) 0.023(3) Uiso 1 1 d .
H7 H 0.4665 0.8275 0.1646 0.028 Uiso 1 1 calc R
O8 O 0.4517(4) 0.6766(6) 0.0537(2) 0.0207(17) Uiso 1 1 d .
C8 C 0.3266(7) 0.5299(8) 0.5694(4) 0.020(2) Uiso 1 1 d .
H8 H 0.3829 0.5315 0.5706 0.024 Uiso 1 1 calc R
B8 B 0.4560(7) 0.8942(10) 0.2473(4) 0.018(3) Uiso 1 1 d .
H8A H 0.4950 0.9643 0.2478 0.021 Uiso 1 1 calc R
O9 O 0.0612(4) 0.6773(5) 0.0568(2) 0.0164(16) Uiso 1 1 d .
C9 C 0.2885(6) 0.5347(8) 0.6090(4) 0.020(2) Uiso 1 1 d .
B9 B 0.4955(8) 0.7644(10) 0.2447(4) 0.021(3) Uiso 1 1 d .
H9 H 0.5612 0.7517 0.2435 0.026 Uiso 1 1 calc R
O10 O -0.0113(4) 0.7710(5) -0.0108(2) 0.0153(16) Uiso 1 1 d .
C10 C 0.2028(7) 0.5260(9) 0.6081(4) 0.025(3) Uiso 1 1 d .
B10 B 0.1895(6) 0.8596(8) 0.3020(4) 0.008(2) Uiso 1 1 d .
H10 H 0.2233 0.8733 0.3341 0.010 Uiso 1 1 calc R
O11 O 0.1672(5) 1.0901(6) -0.1592(3) 0.036(2) Uiso 1 1 d .
C11 C 0.1628(6) 0.5185(8) 0.5653(3) 0.016(2) Uiso 1 1 d .
H11 H 0.1067 0.5126 0.5638 0.019 Uiso 1 1 calc R
B11 B 0.1933(6) 0.9471(9) 0.2555(4) 0.010(2) Uiso 1 1 d .
H11A H 0.2293 1.0198 0.2568 0.012 Uiso 1 1 calc R
O12 O 0.3241(5) 1.0896(6) -0.1577(3) 0.032(2) Uiso 1 1 d .
C12 C 0.2040(6) 0.5195(8) 0.5252(3) 0.013(2) Uiso 1 1 d .
B12 B 0.1774(7) 0.8722(9) 0.2054(4) 0.012(2) Uiso 1 1 d .
H12 H 0.2039 0.8942 0.1733 0.015 Uiso 1 1 calc R
O13 O 0.2518(6) 0.9016(8) 0.5627(3) 0.057(3) Uiso 1 1 d .
C13 C 0.1530(6) 0.5225(7) 0.4823(3) 0.010(2) Uiso 1 1 d .
H13A H 0.1044 0.4814 0.4862 0.012 Uiso 1 1 calc R
H13B H 0.1827 0.4902 0.4584 0.012 Uiso 1 1 calc R
B13 B 0.0778(7) 0.8156(11) 0.2061(4) 0.022(2) Uiso 1 1 d .
H13 H 0.0420 0.8001 0.1747 0.026 Uiso 1 1 calc R
O14 O 0.1446(8) 0.8863(10) 0.6314(5) 0.092(4) Uiso 1 1 d .
C14 C 0.1290(5) 0.6340(7) 0.4680(3) 0.0059(19) Uiso 1 1 d .
B14 B 0.0727(7) 0.7264(9) 0.2528(4) 0.014(3) Uiso 1 1 d .
H14 H 0.0355 0.6547 0.2523 0.017 Uiso 1 1 calc R
O15 O 0.2630(6) 1.1325(9) 0.6970(4) 0.062(3) Uiso 1 1 d .
C15 C 0.0599(6) 0.6764(8) 0.4890(3) 0.019(2) Uiso 1 1 d .
H15 H 0.0301 0.6351 0.5081 0.022 Uiso 1 1 calc R
B15 B 0.0916(7) 0.8026(10) 0.3023(4) 0.021(3) Uiso 1 1 d .
H15A H 0.0650 0.7786 0.3341 0.025 Uiso 1 1 calc R
O16 O 0.3123(7) 0.9254(9) 0.6966(4) 0.067(3) Uiso 1 1 d .
C16 C 0.0380(6) 0.7793(8) 0.4806(3) 0.017(2) Uiso 1 1 d .
B16 B 0.1045(7) 0.9355(9) 0.2865(4) 0.012(2) Uiso 1 1 d .
H16 H 0.0848 1.0003 0.3081 0.014 Uiso 1 1 calc R
O17 O 0.3689(6) 1.1338(7) 0.5894(3) 0.052(3) Uiso 1 1 d .
C17 C 0.0829(6) 0.8431(7) 0.4527(3) 0.012(2) Uiso 1 1 d .
B17 B 0.0965(7) 0.9447(10) 0.2267(4) 0.021(3) Uiso 1 1 d .
H17 H 0.0720 1.0143 0.2089 0.026 Uiso 1 1 calc R
O18 O 0.2111(8) 1.1904(10) 0.5946(4) 0.084(4) Uiso 1 1 d .
C18 C 0.1487(5) 0.7994(8) 0.4318(3) 0.0076(19) Uiso 1 1 d .
H18 H 0.1776 0.8406 0.4122 0.009 Uiso 1 1 calc R
B18 B 0.0326(8) 0.8568(10) 0.2564(4) 0.023(3) Uiso 1 1 d .
H18A H -0.0329 0.8705 0.2582 0.028 Uiso 1 1 calc R
O19 O 0.2599(5) 0.6646(7) -0.0512(3) 0.044(2) Uiso 1 1 d .
C19 C 0.1724(6) 0.6954(8) 0.4395(3) 0.012(2) Uiso 1 1 d .
B19 B 0.3308(6) 0.3351(8) 0.3055(3) 0.009(2) Uiso 1 1 d .
H19 H 0.3898 0.3584 0.2930 0.011 Uiso 1 1 calc R
O20 O 0.2843(6) 0.7528(7) -0.1318(3) 0.051(2) Uiso 1 1 d .
C20 C 0.2472(5) 0.6562(8) 0.4156(3) 0.010(2) Uiso 1 1 d .
H20A H 0.2462 0.5800 0.4145 0.012 Uiso 1 1 calc R
H20B H 0.2449 0.6818 0.3848 0.012 Uiso 1 1 calc R
B20 B 0.2463(7) 0.4242(9) 0.3068(4) 0.010(2) Uiso 1 1 d .
H20 H 0.2495 0.5066 0.2958 0.012 Uiso 1 1 calc R
O21 O 0.2438(6) 0.4905(8) -0.2043(3) 0.054(3) Uiso 1 1 d .
C21 C 0.3252(5) 0.6915(7) 0.4385(3) 0.007(2) Uiso 1 1 d .
B21 B 0.1558(7) 0.3462(8) 0.2995(4) 0.008(2) Uiso 1 1 d .
H21 H 0.0994 0.3764 0.2833 0.010 Uiso 1 1 calc R
O22 O 0.3371(5) 0.4453(6) -0.1265(3) 0.034(2) Uiso 1 1 d .
C22 C 0.3572(5) 0.7899(7) 0.4263(3) 0.009(2) Uiso 1 1 d .
H22 H 0.3309 0.8285 0.4035 0.011 Uiso 1 1 calc R
B22 B 0.1546(8) 0.2594(10) 0.3466(4) 0.019(3) Uiso 1 1 d .
H22A H 0.0964 0.2332 0.3593 0.022 Uiso 1 1 calc R
O23 O 0.0986(6) 0.4685(8) -0.1168(3) 0.056(3) Uiso 1 1 d .
C23 C 0.4257(5) 0.8302(8) 0.4472(3) 0.014(2) Uiso 1 1 d .
B23 B 0.2357(7) 0.1707(10) 0.3475(4) 0.015(3) Uiso 1 1 d .
H23 H 0.2319 0.0896 0.3601 0.018 Uiso 1 1 calc R
O24 O 0.0896(6) 0.6863(8) -0.1252(3) 0.050(3) Uiso 1 1 d .
C24 C 0.4684(6) 0.7680(8) 0.4796(4) 0.022(3) Uiso 1 1 d .
B24 B 0.3247(7) 0.2480(9) 0.3532(4) 0.011(2) Uiso 1 1 d .
H24 H 0.3795 0.2149 0.3700 0.014 Uiso 1 1 calc R
C25 C 0.4400(6) 0.6691(8) 0.4903(3) 0.019(2) Uiso 1 1 d .
H25 H 0.4698 0.6266 0.5104 0.023 Uiso 1 1 calc R
B25 B 0.2970(8) 0.3825(10) 0.3582(4) 0.019(3) Uiso 1 1 d .
H25A H 0.3338 0.4379 0.3789 0.022 Uiso 1 1 calc R
C26 C 0.3658(6) 0.6324(8) 0.4708(3) 0.012(2) Uiso 1 1 d .
B26 B 0.1908(7) 0.3885(9) 0.3543(4) 0.013(3) Uiso 1 1 d .
H26 H 0.1571 0.4482 0.3727 0.016 Uiso 1 1 calc R
C27 C 0.3383(6) 0.5236(8) 0.4865(3) 0.011(2) Uiso 1 1 d .
H27A H 0.3082 0.4901 0.4617 0.013 Uiso 1 1 calc R
H27B H 0.3861 0.4812 0.4932 0.013 Uiso 1 1 calc R
B27 B 0.2388(6) 0.2839(8) 0.3833(4) 0.011(2) Uiso 1 1 d .
H27 H 0.2369 0.2764 0.4201 0.013 Uiso 1 1 calc R
C28 C 0.5522(6) 0.8321(9) -0.0486(3) 0.025(3) Uiso 1 1 d .
H28A H 0.5099 0.8495 -0.0704 0.038 Uiso 1 1 calc R
H28B H 0.5907 0.7867 -0.0622 0.038 Uiso 1 1 calc R
H28C H 0.5788 0.8953 -0.0383 0.038 Uiso 1 1 calc R
B28 B 0.3028(7) 0.4167(9) 0.2106(4) 0.012(2) Uiso 1 1 d .
H28 H 0.3405 0.4730 0.2302 0.014 Uiso 1 1 calc R
C29 C 0.4106(6) 0.6191(8) 0.0870(3) 0.017(2) Uiso 1 1 d .
H29A H 0.4101 0.6593 0.1143 0.025 Uiso 1 1 calc R
H29B H 0.4381 0.5536 0.0927 0.025 Uiso 1 1 calc R
H29C H 0.3560 0.6055 0.0763 0.025 Uiso 1 1 calc R
B29 B 0.1938(6) 0.4243(9) 0.2069(4) 0.010(2) Uiso 1 1 d .
H29 H 0.1589 0.4863 0.2231 0.012 Uiso 1 1 calc R
C30 C 0.1015(6) 0.6202(8) 0.0916(3) 0.019(2) Uiso 1 1 d .
H30A H 0.1577 0.6133 0.0851 0.029 Uiso 1 1 calc R
H30B H 0.0777 0.5516 0.0937 0.029 Uiso 1 1 calc R
H30C H 0.0967 0.6568 0.1196 0.029 Uiso 1 1 calc R
B30 B 0.1592(6) 0.2926(8) 0.2001(3) 0.009(2) Uiso 1 1 d .
H30 H 0.1008 0.2671 0.2128 0.011 Uiso 1 1 calc R
C31 C -0.0441(6) 0.8169(10) -0.0513(3) 0.028(2) Uiso 1 1 d .
H31A H -0.0710 0.8814 -0.0444 0.042 Uiso 1 1 calc R
H31B H -0.0822 0.7691 -0.0656 0.042 Uiso 1 1 calc R
H31C H -0.0012 0.8310 -0.0713 0.042 Uiso 1 1 calc R
B31 B 0.1946(7) 0.2396(9) 0.1471(4) 0.011(2) Uiso 1 1 d .
H31 H 0.1604 0.1803 0.1271 0.013 Uiso 1 1 calc R
C32 C 0.0814(8) 1.0943(11) -0.1614(5) 0.047(4) Uiso 1 1 d .
H32A H 0.0600 1.0306 -0.1492 0.070 Uiso 1 1 calc R
H32B H 0.0625 1.1017 -0.1923 0.070 Uiso 1 1 calc R
H32C H 0.0635 1.1533 -0.1443 0.070 Uiso 1 1 calc R
B32 B 0.2994(7) 0.2324(10) 0.1506(4) 0.017(3) Uiso 1 1 d .
H32 H 0.3329 0.1699 0.1338 0.020 Uiso 1 1 calc R
C33 C 0.4101(7) 1.0816(11) -0.1573(4) 0.040(3) Uiso 1 1 d .
H33A H 0.4337 1.1471 -0.1476 0.060 Uiso 1 1 calc R
H33B H 0.4269 1.0655 -0.1871 0.060 Uiso 1 1 calc R
H33C H 0.4276 1.0266 -0.1370 0.060 Uiso 1 1 calc R
B33 B 0.3357(7) 0.3679(10) 0.1583(4) 0.015(3) Uiso 1 1 d .
H33 H 0.3940 0.3927 0.1453 0.018 Uiso 1 1 calc R
C34 C 0.3713(5) 0.9821(7) 0.0238(3) 0.010(2) Uiso 1 1 d .
B34 B 0.2518(6) 0.4530(9) 0.1585(4) 0.010(2) Uiso 1 1 d .
H34 H 0.2549 0.5336 0.1453 0.012 Uiso 1 1 calc R
C35 C 0.4345(6) 0.9341(8) 0.0015(3) 0.017(2) Uiso 1 1 d .
H35 H 0.4615 0.9723 -0.0200 0.020 Uiso 1 1 calc R
B35 B 0.1625(7) 0.3737(9) 0.1515(4) 0.010(2) Uiso 1 1 d .
H35A H 0.1069 0.4018 0.1337 0.012 Uiso 1 1 calc R
C36 C 0.4574(6) 0.8337(8) 0.0104(3) 0.019(2) Uiso 1 1 d .
B36 B 0.2492(7) 0.3414(9) 0.1212(4) 0.017(3) Uiso 1 1 d .
H36 H 0.2503 0.3507 0.0844 0.020 Uiso 1 1 calc R
C37 C 0.4231(6) 0.7778(7) 0.0450(3) 0.013(2) Uiso 1 1 d .
C38 C 0.3609(5) 0.8235(9) 0.0676(3) 0.015(2) Uiso 1 1 d .
H38 H 0.3370 0.7856 0.0903 0.018 Uiso 1 1 calc R
C39 C 0.3318(5) 0.9271(7) 0.0573(3) 0.0044(19) Uiso 1 1 d .
C40 C 0.2588(6) 0.9641(8) 0.0803(3) 0.012(2) Uiso 1 1 d .
H40A H 0.2579 1.0403 0.0803 0.015 Uiso 1 1 calc R
H40B H 0.2621 0.9409 0.1115 0.015 Uiso 1 1 calc R
C41 C 0.1806(5) 0.9232(7) 0.0578(3) 0.009(2) Uiso 1 1 d .
C42 C 0.1557(5) 0.8228(8) 0.0698(3) 0.0110(19) Uiso 1 1 d .
H42 H 0.1836 0.7875 0.0930 0.013 Uiso 1 1 calc R
C43 C 0.0902(6) 0.7741(7) 0.0477(3) 0.012(2) Uiso 1 1 d .
C44 C 0.0510(5) 0.8271(9) 0.0113(3) 0.017(2) Uiso 1 1 d .
C45 C 0.0745(5) 0.9265(7) 0.0000(3) 0.011(2) Uiso 1 1 d .
H45 H 0.0470 0.9604 -0.0238 0.013 Uiso 1 1 calc R
C46 C 0.1373(6) 0.9783(8) 0.0226(3) 0.014(2) Uiso 1 1 d .
C47 C 0.1595(6) 1.0886(8) 0.0076(3) 0.015(2) Uiso 1 1 d .
H47A H 0.1907 1.1228 0.0318 0.018 Uiso 1 1 calc R
H47B H 0.1102 1.1288 0.0021 0.018 Uiso 1 1 calc R
C48 C 0.2085(5) 1.0901(7) -0.0351(3) 0.008(2) Uiso 1 1 d .
C49 C 0.1661(6) 1.0887(8) -0.0765(3) 0.017(2) Uiso 1 1 d .
H49 H 0.1099 1.0866 -0.0772 0.021 Uiso 1 1 calc R
C50 C 0.2049(7) 1.0904(9) -0.1167(4) 0.022(3) Uiso 1 1 d .
C51 C 0.2899(7) 1.0908(9) -0.1150(4) 0.022(3) Uiso 1 1 d .
C52 C 0.3317(6) 1.0940(8) -0.0749(3) 0.019(2) Uiso 1 1 d .
H52 H 0.3879 1.0982 -0.0745 0.023 Uiso 1 1 calc R
C53 C 0.2932(6) 1.0914(7) -0.0343(3) 0.012(2) Uiso 1 1 d .
C54 C 0.3461(6) 1.0939(8) 0.0083(3) 0.016(2) Uiso 1 1 d .
H54A H 0.3170 1.1279 0.0320 0.019 Uiso 1 1 calc R
H54B H 0.3942 1.1350 0.0032 0.019 Uiso 1 1 calc R
C55 C 0.3839(9) 0.8414(11) 0.5821(5) 0.051(4) Uiso 1 1 d .
H55A H 0.3571 0.7843 0.5973 0.061 Uiso 1 1 calc R
H55B H 0.4320 0.8130 0.5690 0.061 Uiso 1 1 calc R
C56 C 0.3255(10) 0.8852(13) 0.5433(6) 0.066(5) Uiso 1 1 d .
H56A H 0.3462 0.9506 0.5315 0.079 Uiso 1 1 calc R
H56B H 0.3198 0.8349 0.5188 0.079 Uiso 1 1 calc R
C57 C 0.2048(8) 0.8089(13) 0.5695(5) 0.055(4) Uiso 1 1 d .
H57A H 0.2323 0.7628 0.5912 0.066 Uiso 1 1 calc R
H57B H 0.1961 0.7709 0.5414 0.066 Uiso 1 1 calc R
C58 C 0.1275(13) 0.8442(18) 0.5865(8) 0.106(7) Uiso 1 1 d .
H58A H 0.1038 0.8980 0.5670 0.127 Uiso 1 1 calc R
H58B H 0.0900 0.7858 0.5878 0.127 Uiso 1 1 calc R
C59 C 0.080(2) 0.903(3) 0.6600(13) 0.203(16) Uiso 1 1 d .
H59A H 0.0997 0.9037 0.6913 0.243 Uiso 1 1 calc R
H59B H 0.0402 0.8475 0.6561 0.243 Uiso 1 1 calc R
C60 C 0.0442(13) 1.0058(17) 0.6473(8) 0.103(7) Uiso 1 1 d .
H60A H 0.0002 1.0201 0.6671 0.123 Uiso 1 1 calc R
H60B H 0.0211 1.0006 0.6169 0.123 Uiso 1 1 calc R
C61 C 0.1148(14) 1.1593(19) 0.6940(8) 0.116(8) Uiso 1 1 d .
H61A H 0.0744 1.2145 0.6951 0.139 Uiso 1 1 calc R
H61B H 0.1065 1.1120 0.7190 0.139 Uiso 1 1 calc R
C62 C 0.1986(12) 1.2089(17) 0.7001(7) 0.092(6) Uiso 1 1 d .
H62A H 0.2048 1.2625 0.6773 0.110 Uiso 1 1 calc R
H62B H 0.2031 1.2429 0.7294 0.110 Uiso 1 1 calc R
C63 C 0.2751(11) 1.0683(15) 0.7372(6) 0.072(5) Uiso 1 1 d .
H63A H 0.2266 1.0282 0.7428 0.086 Uiso 1 1 calc R
H63B H 0.2879 1.1121 0.7633 0.086 Uiso 1 1 calc R
C64 C 0.3464(8) 0.9936(11) 0.7281(5) 0.047(4) Uiso 1 1 d .
H64A H 0.3916 1.0315 0.7160 0.056 Uiso 1 1 calc R
H64B H 0.3646 0.9567 0.7552 0.056 Uiso 1 1 calc R
C65 C 0.3690(10) 0.8392(13) 0.6851(6) 0.068(5) Uiso 1 1 d .
H65A H 0.3395 0.7850 0.6683 0.081 Uiso 1 1 calc R
H65B H 0.3916 0.8079 0.7126 0.081 Uiso 1 1 calc R
C66 C 0.4374(10) 0.8808(13) 0.6570(5) 0.063(4) Uiso 1 1 d .
H66A H 0.4670 0.9347 0.6739 0.076 Uiso 1 1 calc R
H66B H 0.4747 0.8239 0.6512 0.076 Uiso 1 1 calc R
C67 C 0.4641(9) 1.0022(12) 0.6004(6) 0.060(4) Uiso 1 1 d .
H67A H 0.4642 0.9993 0.5677 0.072 Uiso 1 1 calc R
H67B H 0.5182 0.9844 0.6118 0.072 Uiso 1 1 calc R
C68 C 0.4459(9) 1.1129(11) 0.6141(5) 0.048(4) Uiso 1 1 d .
H68A H 0.4401 1.1182 0.6464 0.057 Uiso 1 1 calc R
H68B H 0.4878 1.1610 0.6051 0.057 Uiso 1 1 calc R
C69 C 0.3471(11) 1.2344(15) 0.5985(6) 0.081(5) Uiso 1 1 d .
H69A H 0.3890 1.2833 0.5904 0.097 Uiso 1 1 calc R
H69B H 0.3367 1.2430 0.6302 0.097 Uiso 1 1 calc R
C70 C 0.2684(11) 1.2518(16) 0.5687(7) 0.085(6) Uiso 1 1 d .
H70A H 0.2534 1.3255 0.5670 0.102 Uiso 1 1 calc R
H70B H 0.2734 1.2241 0.5385 0.102 Uiso 1 1 calc R
C71 C 0.127(2) 1.183(3) 0.5805(13) 0.209(17) Uiso 1 1 d .
H71A H 0.1114 1.2442 0.5629 0.251 Uiso 1 1 calc R
H71B H 0.1183 1.1207 0.5621 0.251 Uiso 1 1 calc R
C72 C 0.0861(15) 1.1776(19) 0.6163(8) 0.113(8) Uiso 1 1 d .
H72A H 0.0296 1.1715 0.6065 0.135 Uiso 1 1 calc R
H72B H 0.0919 1.2448 0.6316 0.135 Uiso 1 1 calc R
C73 C 0.2593(9) 0.7509(12) -0.2104(5) 0.054(4) Uiso 1 1 d .
H73A H 0.3015 0.7009 -0.2169 0.065 Uiso 1 1 calc R
H73B H 0.2522 0.7972 -0.2363 0.065 Uiso 1 1 calc R
C74 C 0.2857(8) 0.8148(13) -0.1702(4) 0.052(3) Uiso 1 1 d .
H74A H 0.3400 0.8412 -0.1740 0.062 Uiso 1 1 calc R
H74B H 0.2498 0.8744 -0.1672 0.062 Uiso 1 1 calc R
C75 C 0.3059(9) 0.8089(14) -0.0918(5) 0.062(4) Uiso 1 1 d .
H75A H 0.2984 0.8838 -0.0967 0.075 Uiso 1 1 calc R
H75B H 0.3624 0.7965 -0.0834 0.075 Uiso 1 1 calc R
C76 C 0.2550(8) 0.7735(10) -0.0558(4) 0.038(3) Uiso 1 1 d .
H76A H 0.2724 0.8069 -0.0276 0.045 Uiso 1 1 calc R
H76B H 0.1993 0.7938 -0.0627 0.045 Uiso 1 1 calc R
C77 C 0.2238(9) 0.6187(11) -0.0154(5) 0.046(4) Uiso 1 1 d .
H77A H 0.1654 0.6236 -0.0196 0.055 Uiso 1 1 calc R
H77B H 0.2397 0.6556 0.0122 0.055 Uiso 1 1 calc R
C78 C 0.2474(8) 0.5095(10) -0.0117(4) 0.037(3) Uiso 1 1 d .
H78A H 0.3052 0.5068 -0.0047 0.044 Uiso 1 1 calc R
H78B H 0.2207 0.4791 0.0137 0.044 Uiso 1 1 calc R
C79 C 0.1419(9) 0.3964(11) -0.0500(5) 0.050(4) Uiso 1 1 d .
H79A H 0.1439 0.3270 -0.0365 0.060 Uiso 1 1 calc R
H79B H 0.1076 0.4406 -0.0323 0.060 Uiso 1 1 calc R
C80 C 0.1095(9) 0.3895(12) -0.0948(5) 0.055(4) Uiso 1 1 d .
H80A H 0.1450 0.3443 -0.1113 0.066 Uiso 1 1 calc R
H80B H 0.0578 0.3536 -0.0937 0.066 Uiso 1 1 calc R
C81 C 0.0277(9) 0.5382(11) -0.1084(5) 0.050(4) Uiso 1 1 d .
H81A H 0.0305 0.5615 -0.0772 0.059 Uiso 1 1 calc R
H81B H -0.0220 0.4988 -0.1134 0.059 Uiso 1 1 calc R
C82 C 0.0273(10) 0.6320(13) -0.1391(6) 0.070(5) Uiso 1 1 d .
H82A H 0.0322 0.6106 -0.1702 0.084 Uiso 1 1 calc R
H82B H -0.0221 0.6723 -0.1366 0.084 Uiso 1 1 calc R
C83 C 0.0926(11) 0.7838(13) -0.1522(6) 0.070(5) Uiso 1 1 d .
H83A H 0.1330 0.8308 -0.1387 0.084 Uiso 1 1 calc R
H83B H 0.0406 0.8190 -0.1519 0.084 Uiso 1 1 calc R
C84 C 0.1134(9) 0.7609(12) -0.2012(5) 0.055(4) Uiso 1 1 d .
H84A H 0.0666 0.7299 -0.2169 0.066 Uiso 1 1 calc R
H84B H 0.1256 0.8265 -0.2161 0.066 Uiso 1 1 calc R
C85 C 0.1681(8) 0.6188(10) -0.2413(5) 0.041(3) Uiso 1 1 d .
H85A H 0.1153 0.5864 -0.2389 0.050 Uiso 1 1 calc R
H85B H 0.1670 0.6588 -0.2692 0.050 Uiso 1 1 calc R
C86 C 0.2274(10) 0.5367(12) -0.2444(5) 0.060(4) Uiso 1 1 d .
H86A H 0.2076 0.4841 -0.2658 0.072 Uiso 1 1 calc R
H86B H 0.2769 0.5661 -0.2556 0.072 Uiso 1 1 calc R
C87 C 0.3156(9) 0.4223(12) -0.2035(5) 0.051(4) Uiso 1 1 d .
H87A H 0.3107 0.3720 -0.2281 0.062 Uiso 1 1 calc R
H87B H 0.3635 0.4646 -0.2078 0.062 Uiso 1 1 calc R
C88 C 0.3240(9) 0.3660(11) -0.1604(5) 0.048(4) Uiso 1 1 d .
H88A H 0.2754 0.3262 -0.1549 0.057 Uiso 1 1 calc R
H88B H 0.3696 0.3179 -0.1605 0.057 Uiso 1 1 calc R
C89 C 0.3577(9) 0.4040(12) -0.0829(5) 0.050(4) Uiso 1 1 d .
H89A H 0.3842 0.4588 -0.0651 0.060 Uiso 1 1 calc R
H89B H 0.3963 0.3474 -0.0862 0.060 Uiso 1 1 calc R
C90 C 0.2866(10) 0.3624(13) -0.0572(6) 0.065(5) Uiso 1 1 d .
H90A H 0.2602 0.3059 -0.0742 0.079 Uiso 1 1 calc R
H90B H 0.3059 0.3343 -0.0284 0.079 Uiso 1 1 calc R
C91 C 0.3565(6) 0.7569(8) 0.2919(3) 0.014(2) Uiso 1 1 d .
H91 H 0.3301 0.7343 0.3239 0.017 Uiso 1 1 calc R
C92 C 0.3423(6) 0.6877(8) 0.2463(3) 0.015(2) Uiso 1 1 d .
H92 H 0.3053 0.6158 0.2463 0.018 Uiso 1 1 calc R
C93 C 0.1599(6) 0.7484(8) 0.2234(3) 0.013(2) Uiso 1 1 d .
H93 H 0.1764 0.6828 0.2014 0.015 Uiso 1 1 calc R
C94 C 0.1691(6) 0.7403(8) 0.2778(3) 0.012(2) Uiso 1 1 d .
H94 H 0.1934 0.6693 0.2945 0.015 Uiso 1 1 calc R
C95 C 0.2881(5) 0.2131(7) 0.3009(3) 0.008(2) Uiso 1 1 d .
H95 H 0.3213 0.1514 0.2834 0.009 Uiso 1 1 calc R
C96 C 0.1907(5) 0.2197(7) 0.2977(3) 0.0042(19) Uiso 1 1 d .
H96 H 0.1545 0.1622 0.2779 0.005 Uiso 1 1 calc R
C97 C 0.3246(5) 0.2884(7) 0.2033(3) 0.009(2) Uiso 1 1 d .
H97 H 0.3807 0.2578 0.2196 0.011 Uiso 1 1 calc R
C98 C 0.2440(6) 0.2175(8) 0.1975(3) 0.011(2) Uiso 1 1 d .
H98 H 0.2423 0.1364 0.2104 0.013 Uiso 1 1 calc R
C99 C 0.5012(12) 0.0831(16) 0.1380(7) 0.090(6) Uiso 1 1 d .
H99A H 0.4451 0.0874 0.1285 0.134 Uiso 1 1 calc R
H99B H 0.5137 0.0125 0.1475 0.134 Uiso 1 1 calc R
H99C H 0.5341 0.1019 0.1134 0.134 Uiso 1 1 calc R
C100 C 0.5170(12) 0.1534(15) 0.1747(7) 0.078(5) Uiso 1 1 d .
N5 N 0.5298(11) 0.2149(15) 0.2036(6) 0.108(6) Uiso 1 1 d .

loop_
_atom_site_aniso_label
_atom_site_aniso_U_11
_atom_site_aniso_U_22
_atom_site_aniso_U_33
_atom_site_aniso_U_23
_atom_site_aniso_U_13
_atom_site_aniso_U_12
Co1 0.0120(6) 0.0086(6) 0.0066(6) -0.0028(5) 0.0001(5) -0.0012(7)
Na1 0.023(2) 0.026(2) 0.016(2) -0.0045(17) 0.0012(18) -0.0037(19)
Co2 0.0048(6) 0.0085(6) 0.0027(5) -0.0011(5) -0.0001(4) 0.0010(6)
Na2 0.018(2) 0.029(3) 0.026(2) -0.013(2) 0.0022(19) -0.0001(19)

loop_
_atom_type_symbol
_atom_type_description
_atom_type_scat_dispersion_real
_atom_type_scat_dispersion_imag
_atom_type_scat_source
C C 0.0033 0.0016 'International Tables Vol C Tables 4.2.6.8 and 6.1.1.4'
H H 0.0000 0.0000 'International Tables Vol C Tables 4.2.6.8 and 6.1.1.4'
B B 0.0013 0.0007 'International Tables Vol C Tables 4.2.6.8 and 6.1.1.4'
N N 0.0061 0.0033 'International Tables Vol C Tables 4.2.6.8 and 6.1.1.4'
O O 0.0106 0.0060 'International Tables Vol C Tables 4.2.6.8 and 6.1.1.4'
Na Na 0.0362 0.0249 'International Tables Vol C Tables 4.2.6.8 and 6.1.1.4'
Co Co 0.3494 0.9721 'International Tables Vol C Tables 4.2.6.8 and 6.1.1.4'

loop_
_geom_angle_atom_site_label_1
_geom_angle_atom_site_label_2
_geom_angle_atom_site_label_3
_geom_angle
C94 Co1 C91 99.7(4)
C94 Co1 C92 99.7(4)
C91 Co1 C92 46.7(4)
C94 Co1 C93 46.6(4)
C91 Co1 C93 133.5(4)
C92 Co1 C93 100.7(4)
C94 Co1 B12 83.5(4)
C91 Co1 B12 176.6(5)
C92 Co1 B12 131.9(4)
C93 Co1 B12 48.4(4)
C94 Co1 B11 83.5(4)
C91 Co1 B11 130.6(4)
C92 Co1 B11 176.0(4)
C93 Co1 B11 83.2(4)
B12 Co1 B11 50.6(4)
C94 Co1 B1 129.4(4)
C91 Co1 B1 84.4(4)
C92 Co1 B1 48.6(4)
C93 Co1 B1 95.4(4)
B12 Co1 B1 92.7(5)
B11 Co1 B1 130.8(4)
C94 Co1 B3 132.6(4)
C91 Co1 B3 49.8(4)
C92 Co1 B3 83.7(4)
C93 Co1 B3 175.6(5)
B12 Co1 B3 128.4(5)
B11 Co1 B3 92.4(4)
B1 Co1 B3 87.8(5)
C94 Co1 B10 48.6(4)
C91 Co1 B10 95.9(4)
C92 Co1 B10 130.6(4)
C93 Co1 B10 83.0(4)
B12 Co1 B10 87.0(4)
B11 Co1 B10 50.2(4)
B1 Co1 B10 178.0(5)
B3 Co1 B10 93.9(4)
C94 Co1 B2 174.8(4)
C91 Co1 B2 85.5(4)
C92 Co1 B2 83.8(4)
C93 Co1 B2 129.2(4)
B12 Co1 B2 91.3(4)
B11 Co1 B2 93.1(4)
B1 Co1 B2 50.7(4)
B3 Co1 B2 51.2(4)
B10 Co1 B2 131.2(4)
O18 Na1 O13 103.3(4)
O18 Na1 O15 81.4(4)
O13 Na1 O15 174.8(4)
O18 Na1 O14 115.5(5)
O13 Na1 O14 67.6(4)
O15 Na1 O14 112.6(4)
O18 Na1 O16 147.5(4)
O13 Na1 O16 108.5(4)
O15 Na1 O16 66.6(4)
O14 Na1 O16 83.5(4)
O18 Na1 O17 63.8(4)
O13 Na1 O17 88.5(3)
O15 Na1 O17 91.7(4)
O14 Na1 O17 155.6(4)
O16 Na1 O17 109.8(4)
O18 Na1 N2 63.2(5)
O13 Na1 N2 114.5(5)
O15 Na1 N2 69.4(5)
O14 Na1 N2 64.9(5)
O16 Na1 N2 108.0(5)
O17 Na1 N2 125.6(5)
O18 Na1 N1 124.5(4)
O13 Na1 N1 67.0(4)
O15 Na1 N1 108.6(4)
O14 Na1 N1 110.1(4)
O16 Na1 N1 64.8(4)
O17 Na1 N1 61.5(3)
N2 Na1 N1 172.1(5)
C9 O1 C1 114.6(9)
C66 N1 C67 110.0(13)
C66 N1 C55 113.2(12)
C67 N1 C55 115.5(12)
C66 N1 Na1 109.3(10)
C67 N1 Na1 108.3(9)
C55 N1 Na1 99.8(8)
C92 B1 B7 102.0(8)
C92 B1 B2 105.4(8)
B7 B1 B2 61.1(7)
C92 B1 B6 57.6(6)
B7 B1 B6 57.8(7)
B2 B1 B6 107.8(8)
C92 B1 Co1 64.4(5)
B7 B1 Co1 118.4(7)
B2 B1 Co1 65.9(5)
B6 B1 Co1 117.1(7)
C96 Co2 C95 46.8(3)
C96 Co2 C97 133.5(4)
C95 Co2 C97 100.0(4)
C96 Co2 C98 100.6(4)
C95 Co2 C98 99.7(4)
C97 Co2 C98 46.2(4)
C96 Co2 B28 176.0(4)
C95 Co2 B28 131.0(4)
C97 Co2 B28 48.2(4)
C98 Co2 B28 82.9(4)
C96 Co2 B30 96.8(4)
C95 Co2 B30 130.9(4)
C97 Co2 B30 82.9(4)
C98 Co2 B30 48.6(4)
B28 Co2 B30 87.0(4)
C96 Co2 B21 49.1(4)
C95 Co2 B21 84.1(4)
C97 Co2 B21 175.6(4)
C98 Co2 B21 131.9(4)
B28 Co2 B21 129.6(4)
B30 Co2 B21 93.3(4)
C96 Co2 B19 83.5(4)
C95 Co2 B19 48.8(4)
C97 Co2 B19 96.3(4)
C98 Co2 B19 130.4(4)
B28 Co2 B19 92.8(4)
B30 Co2 B19 179.0(5)
B21 Co2 B19 87.6(4)
C96 Co2 B29 130.7(4)
C95 Co2 B29 176.0(4)
C97 Co2 B29 83.9(4)
C98 Co2 B29 83.8(4)
B28 Co2 B29 51.2(4)
B30 Co2 B29 50.4(4)
B21 Co2 B29 92.0(4)
B19 Co2 B29 130.0(4)
C96 Co2 B20 83.6(4)
C95 Co2 B20 83.8(4)
C97 Co2 B20 130.9(4)
C98 Co2 B20 175.7(5)
B28 Co2 B20 92.9(4)
B30 Co2 B20 130.4(4)
B21 Co2 B20 50.6(4)
B19 Co2 B20 50.5(4)
B29 Co2 B20 92.8(4)
O23 Na2 O20 150.0(4)
O23 Na2 O24 67.4(3)
O20 Na2 O24 82.9(3)
O23 Na2 O22 104.8(3)
O20 Na2 O22 104.7(3)
O24 Na2 O22 172.1(3)
O23 Na2 O21 92.2(3)
O20 Na2 O21 104.8(4)
O24 Na2 O21 115.0(3)
O22 Na2 O21 65.6(3)
O23 Na2 O19 108.0(3)
O20 Na2 O19 63.7(3)
O24 Na2 O19 85.8(3)
O22 Na2 O19 95.6(3)
O21 Na2 O19 155.8(3)
O23 Na2 N4 104.2(4)
O20 Na2 N4 64.4(4)
O24 Na2 N4 64.4(3)
O22 Na2 N4 120.5(3)
O21 Na2 N4 62.5(4)
O19 Na2 N4 122.3(4)
O23 Na2 N3 65.8(3)
O20 Na2 N3 123.7(4)
O24 Na2 N3 108.9(3)
O22 Na2 N3 65.3(3)
O21 Na2 N3 117.1(4)
O19 Na2 N3 62.7(3)
N4 Na2 N3 169.9(4)
C10 O2 C2 118.6(9)
C72 N2 C60 115.5(18)
C72 N2 C61 104.2(18)
C60 N2 C61 119.9(18)
C72 N2 Na1 103.0(14)
C60 N2 Na1 107.0(12)
C61 N2 Na1 105.6(13)
B1 B2 B8 106.9(8)
B1 B2 B7 58.7(6)
B8 B2 B7 60.6(6)
B1 B2 B3 105.7(8)
B8 B2 B3 58.2(6)
B7 B2 B3 105.8(7)
B1 B2 Co1 63.4(5)
B8 B2 Co1 114.3(6)
B7 B2 Co1 114.3(7)
B3 B2 Co1 63.2(5)
C16 O3 C3 117.9(11)
C90 N3 C78 115.6(12)
C90 N3 C79 109.0(11)
C78 N3 C79 111.9(11)
C90 N3 Na2 109.7(9)
C78 N3 Na2 108.1(8)
C79 N3 Na2 101.6(7)
C91 B3 B8 104.1(8)
C91 B3 B4 58.1(6)
B8 B3 B4 59.4(6)
C91 B3 B2 105.2(8)
B8 B3 B2 60.6(6)
B4 B3 B2 108.2(8)
C91 B3 Co1 63.6(5)
B8 B3 Co1 118.5(7)
B4 B3 Co1 116.8(7)
B2 B3 Co1 65.6(5)
C17 O4 C4 116.4(8)
C84 N4 C85 110.6(11)
C84 N4 C73 111.9(12)
C85 N4 C73 108.4(11)
C84 N4 Na2 115.9(9)
C85 N4 Na2 108.1(8)
C73 N4 Na2 101.4(8)
C91 B4 B9 104.6(8)
C91 B4 B8 105.9(8)
B9 B4 B8 60.7(7)
C91 B4 B3 59.8(6)
B9 B4 B3 108.6(8)
B8 B4 B3 60.1(7)
C91 B4 B5 59.2(7)
B9 B4 B5 59.7(7)
B8 B4 B5 109.4(8)
B3 B4 B5 109.8(8)
C23 O5 C5 115.2(7)
C92 B5 C91 56.2(6)
C92 B5 B9 102.6(8)
C91 B5 B9 103.5(9)
C92 B5 B6 58.0(6)
C91 B5 B6 104.0(8)
B9 B5 B6 59.9(7)
C92 B5 B4 102.5(8)
C91 B5 B4 58.2(6)
B9 B5 B4 59.2(7)
B6 B5 B4 107.1(8)
C24 O6 C6 116.6(10)
C92 B6 B7 104.0(8)
C92 B6 B9 103.0(8)
B7 B6 B9 60.7(7)
C92 B6 B5 58.9(6)
B7 B6 B5 109.1(8)
B9 B6 B5 59.4(7)
C92 B6 B1 57.8(6)
B7 B6 B1 60.1(6)
B9 B6 B1 107.6(8)
B5 B6 B1 108.3(8)
C36 O7 C28 116.2(8)
C12 C7 C8 117.6(9)
C12 C7 C27 124.8(9)
C8 C7 C27 117.6(9)
B6 B7 B9 60.5(7)
B6 B7 B1 62.2(7)
B9 B7 B1 109.1(9)
B6 B7 B2 110.7(8)
B9 B7 B2 107.9(8)
B1 B7 B2 60.2(6)
B6 B7 B8 108.1(8)
B9 B7 B8 58.9(7)
B1 B7 B8 107.2(8)
B2 B7 B8 59.5(6)
C37 O8 C29 115.9(8)
C9 C8 C7 124.6(10)
B4 B8 B3 60.4(6)
B4 B8 B9 59.4(7)
B3 B8 B9 107.8(9)
B4 B8 B2 109.4(8)
B3 B8 B2 61.2(6)
B9 B8 B2 108.0(8)
B4 B8 B7 106.3(9)
B3 B8 B7 107.5(8)
B9 B8 B7 58.7(7)
B2 B8 B7 59.9(6)
C43 O9 C30 117.0(8)
C8 C9 O1 129.9(10)
C8 C9 C10 118.5(10)
O1 C9 C10 111.6(10)
B4 B9 B5 61.1(7)
B4 B9 B6 109.2(9)
B5 B9 B6 60.7(7)
B4 B9 B7 109.5(9)
B5 B9 B7 108.6(9)
B6 B9 B7 58.8(7)
B4 B9 B8 59.9(7)
B5 B9 B8 109.8(9)
B6 B9 B8 109.6(9)
B7 B9 B8 62.4(7)
C44 O10 C31 116.0(8)
O2 C10 C11 125.1(10)
O2 C10 C9 117.9(10)
C11 C10 C9 117.0(10)
C94 B10 B16 103.7(7)
C94 B10 B15 58.3(6)
B16 B10 B15 60.3(6)
C94 B10 B11 104.0(7)
B16 B10 B11 60.3(6)
B15 B10 B11 108.7(8)
C94 B10 Co1 63.6(5)
B16 B10 Co1 117.2(7)
B15 B10 Co1 117.2(7)
B11 B10 Co1 64.4(5)
C50 O11 C32 117.1(10)
C12 C11 C10 122.7(10)
B16 B11 B12 107.1(8)
B16 B11 B10 59.1(6)
B12 B11 B10 107.8(8)
B16 B11 B17 60.1(6)
B12 B11 B17 59.4(6)
B10 B11 B17 107.6(8)
B16 B11 Co1 117.1(7)
B12 B11 Co1 64.2(5)
B10 B11 Co1 65.4(5)
B17 B11 Co1 116.9(7)
C51 O12 C33 115.5(9)
C7 C12 C11 119.5(9)
C7 C12 C13 123.8(9)
C11 C12 C13 116.6(8)
C93 B12 B17 103.3(8)
C93 B12 B11 104.8(8)
B17 B12 B11 60.5(6)
C93 B12 B13 57.0(7)
B17 B12 B13 59.8(7)
B11 B12 B13 108.0(8)
C93 B12 Co1 65.3(5)
B17 B12 Co1 118.7(7)
B11 B12 Co1 65.2(5)
B13 B12 Co1 117.7(7)
C56 O13 C57 115.3(12)
C56 O13 Na1 116.2(9)
C57 O13 Na1 112.7(8)
C12 C13 C14 113.0(8)
C93 B13 B17 103.9(8)
C93 B13 B18 104.9(8)
B17 B13 B18 60.7(7)
C93 B13 B14 60.1(6)
B17 B13 B14 109.3(8)
B18 B13 B14 60.1(7)
C93 B13 B12 58.3(6)
B17 B13 B12 59.1(7)
B18 B13 B12 108.0(9)
B14 B13 B12 109.5(8)
C59 O14 C58 119(2)
C59 O14 Na1 118.8(18)
C58 O14 Na1 109.4(12)
C19 C14 C15 120.1(9)
C19 C14 C13 124.1(8)
C15 C14 C13 115.7(8)
C93 B14 C94 55.5(6)
C93 B14 B15 102.0(8)
C94 B14 B15 57.7(6)
C93 B14 B18 101.4(8)
C94 B14 B18 102.5(8)
B15 B14 B18 59.9(7)
C93 B14 B13 56.2(6)
C94 B14 B13 101.2(8)
B15 B14 B13 106.4(9)
B18 B14 B13 59.4(7)
C62 O15 C63 113.6(13)
C62 O15 Na1 114.0(10)
C63 O15 Na1 111.2(9)
C16 C15 C14 119.3(10)
C94 B15 B16 103.3(8)
C94 B15 B10 58.8(6)
B16 B15 B10 59.2(6)
C94 B15 B14 60.0(6)
B16 B15 B14 108.7(8)
B10 B15 B14 110.3(8)
C94 B15 B18 104.6(8)
B16 B15 B18 59.8(7)
B10 B15 B18 108.0(8)
B14 B15 B18 60.5(7)
C64 O16 C65 112.0(12)
C64 O16 Na1 111.8(9)
C65 O16 Na1 113.6(9)
O3 C16 C15 122.7(10)
O3 C16 C17 116.1(9)
C15 C16 C17 121.2(10)
B10 B16 B18 109.7(8)
B10 B16 B15 60.5(6)
B18 B16 B15 60.4(7)
B10 B16 B11 60.6(6)
B18 B16 B11 109.8(8)
B15 B16 B11 109.2(8)
B10 B16 B17 108.9(8)
B18 B16 B17 60.8(7)
B15 B16 B17 108.8(8)
B11 B16 B17 60.3(6)
C69 O17 C68 107.7(12)
C69 O17 Na1 102.3(10)
C68 O17 Na1 108.2(8)
O4 C17 C18 125.0(9)
O4 C17 C16 116.4(8)
C18 C17 C16 118.5(9)
B12 B17 B13 61.1(7)
B12 B17 B16 107.3(8)
B13 B17 B16 106.8(9)
B12 B17 B11 60.1(6)
B13 B17 B11 108.7(8)
B16 B17 B11 59.6(6)
B12 B17 B18 108.8(9)
B13 B17 B18 59.8(7)
B16 B17 B18 59.3(7)
B11 B17 B18 108.1(9)
C71 O18 C70 121(2)
C71 O18 Na1 108.4(18)
C70 O18 Na1 120.0(11)
C17 C18 C19 121.8(9)
B16 B18 B13 107.1(9)
B16 B18 B15 59.8(7)
B13 B18 B15 107.0(9)
B16 B18 B14 108.1(9)
B13 B18 B14 60.4(7)
B15 B18 B14 59.6(7)
B16 B18 B17 59.9(7)
B13 B18 B17 59.5(7)
B15 B18 B17 107.6(9)
B14 B18 B17 108.6(9)
C77 O19 C76 118.3(10)
C77 O19 Na2 112.8(8)
C76 O19 Na2 109.3(8)
C14 C19 C18 119.2(9)
C14 C19 C20 123.5(9)
C18 C19 C20 117.3(8)
C95 B19 B25 103.5(7)
C95 B19 B20 104.8(7)
B25 B19 B20 59.9(6)
C95 B19 B24 57.9(6)
B25 B19 B24 59.4(6)
B20 B19 B24 107.5(7)
C95 B19 Co2 63.8(4)
B25 B19 Co2 117.8(7)
B20 B19 Co2 65.6(5)
B24 B19 Co2 116.8(6)
C74 O20 C75 113.0(11)
C74 O20 Na2 125.0(8)
C75 O20 Na2 120.4(9)
C21 C20 C19 112.8(8)
B26 B20 B25 59.1(6)
B26 B20 B19 106.5(8)
B25 B20 B19 59.7(6)
B26 B20 B21 60.0(6)
B25 B20 B21 107.4(8)
B19 B20 B21 107.0(7)
B26 B20 Co2 116.0(7)
B25 B20 Co2 116.2(7)
B19 B20 Co2 63.9(5)
B21 B20 Co2 63.7(5)
C86 O21 C87 113.8(11)
C86 O21 Na2 124.3(9)
C87 O21 Na2 113.3(8)
C26 C21 C22 119.1(8)
C26 C21 C20 122.6(9)
C22 C21 C20 118.2(8)
C96 B21 B22 57.0(6)
C96 B21 B26 102.3(7)
B22 B21 B26 59.1(6)
C96 B21 B20 104.0(7)
B22 B21 B20 106.3(8)
B26 B21 B20 59.1(6)
C96 B21 Co2 63.5(5)
B22 B21 Co2 115.5(7)
B26 B21 Co2 116.8(7)
B20 B21 Co2 65.6(5)
C89 O22 C88 113.7(10)
C89 O22 Na2 114.0(8)
C88 O22 Na2 110.8(7)
C23 C22 C21 121.9(9)
C96 B22 B23 61.3(6)
C96 B22 B26 105.3(9)
B23 B22 B26 110.0(8)
C96 B22 B27 106.8(8)
B23 B22 B27 61.2(7)
B26 B22 B27 59.9(6)
C96 B22 B21 59.3(6)
B23 B22 B21 112.3(9)
B26 B22 B21 60.6(6)
B27 B22 B21 110.0(8)
C80 O23 C81 120.0(12)
C80 O23 Na2 115.7(10)
C81 O23 Na2 109.6(7)
C22 C23 O5 125.9(8)
C22 C23 C24 118.7(9)
O5 C23 C24 115.4(8)
C96 B23 C95 55.0(5)
C96 B23 B22 57.0(6)
C95 B23 B22 101.1(8)
C96 B23 B24 102.0(8)
C95 B23 B24 57.9(6)
B22 B23 B24 106.1(8)
C96 B23 B27 102.5(8)
C95 B23 B27 102.6(8)
B22 B23 B27 59.7(7)
B24 B23 B27 59.5(6)
C82 O24 C83 108.6(12)
C82 O24 Na2 110.9(10)
C83 O24 Na2 113.2(9)
C25 C24 O6 125.3(10)
C25 C24 C23 120.1(10)
O6 C24 C23 114.6(9)
C95 B24 B27 105.3(8)
C95 B24 B23 60.4(6)
B27 B24 B23 60.6(6)
C95 B24 B25 104.1(8)
B27 B24 B25 59.7(6)
B23 B24 B25 109.0(8)
C95 B24 B19 58.2(6)
B27 B24 B19 108.0(8)
B23 B24 B19 109.7(8)
B25 B24 B19 59.8(6)
C24 C25 C26 120.1(10)
B26 B25 B27 59.9(7)
B26 B25 B24 107.2(8)
B27 B25 B24 59.9(6)
B26 B25 B19 107.7(8)
B27 B25 B19 108.9(8)
B24 B25 B19 60.8(6)
B26 B25 B20 59.9(6)
B27 B25 B20 109.0(8)
B24 B25 B20 109.1(9)
B19 B25 B20 60.4(6)
C21 C26 C25 119.8(9)
C21 C26 C27 124.3(9)
C25 C26 C27 115.8(8)
B27 B26 B25 60.2(6)
B27 B26 B22 60.1(7)
B25 B26 B22 107.6(8)
B27 B26 B20 110.2(8)
B25 B26 B20 61.0(7)
B22 B26 B20 108.7(8)
B27 B26 B21 109.9(8)
B25 B26 B21 109.5(8)
B22 B26 B21 60.3(6)
B20 B26 B21 60.8(6)
C7 C27 C26 115.8(8)
B26 B27 B22 60.0(7)
B26 B27 B25 59.9(6)
B22 B27 B25 107.2(8)
B26 B27 B24 107.8(8)
B22 B27 B24 105.9(8)
B25 B27 B24 60.5(6)
B26 B27 B23 108.5(8)
B22 B27 B23 59.1(6)
B25 B27 B23 109.0(8)
B24 B27 B23 59.8(6)
C97 B28 B33 58.4(6)
C97 B28 B34 103.5(8)
B33 B28 B34 59.0(6)
C97 B28 B29 105.2(8)
B33 B28 B29 107.8(8)
B34 B28 B29 59.9(6)
C97 B28 Co2 65.2(5)
B33 B28 Co2 118.5(7)
B34 B28 Co2 117.8(7)
B29 B28 Co2 65.1(5)
B30 B29 B34 106.3(7)
B30 B29 B28 105.8(7)
B34 B29 B28 59.7(6)
B30 B29 B35 59.1(6)
B34 B29 B35 59.4(6)
B28 B29 B35 106.5(7)
B30 B29 Co2 64.2(5)
B34 B29 Co2 116.4(6)
B28 B29 Co2 63.7(5)
B35 B29 Co2 116.3(7)
C98 B30 B35 103.7(7)
C98 B30 B29 105.8(7)
B35 B30 B29 61.6(6)
C98 B30 B31 57.4(6)
B35 B30 B31 59.6(6)
B29 B30 B31 109.4(7)
C98 B30 Co2 65.0(5)
B35 B30 Co2 119.5(7)
B29 B30 Co2 65.4(5)
B31 B30 Co2 117.9(6)
C98 B31 B32 59.6(6)
C98 B31 B36 105.5(8)
B32 B31 B36 62.6(7)
C98 B31 B35 103.1(8)
B32 B31 B35 110.1(8)
B36 B31 B35 59.6(6)
C98 B31 B30 57.5(6)
B32 B31 B30 108.7(8)
B36 B31 B30 106.9(8)
B35 B31 B30 58.7(6)
C98 B32 B31 59.1(6)
C98 B32 C97 55.5(6)
B31 B32 C97 103.5(8)
C98 B32 B36 103.1(8)
B31 B32 B36 59.7(6)
C97 B32 B36 101.9(8)
C98 B32 B33 100.8(8)
B31 B32 B33 106.2(8)
C97 B32 B33 56.2(6)
B36 B32 B33 59.0(7)
C97 B33 B34 104.7(8)
C97 B33 B28 58.1(6)
B34 B33 B28 60.9(6)
C97 B33 B36 105.2(8)
B34 B33 B36 60.6(6)
B28 B33 B36 109.6(8)
C97 B33 B32 59.4(6)
B34 B33 B32 108.9(8)
B28 B33 B32 109.0(8)
B36 B33 B32 60.1(6)
C39 C34 C35 119.9(9)
C39 C34 C54 122.8(8)
C35 C34 C54 117.2(8)
B33 B34 B28 60.1(6)
B33 B34 B35 107.5(8)
B28 B34 B35 108.2(8)
B33 B34 B29 108.9(8)
B28 B34 B29 60.4(6)
B35 B34 B29 60.9(6)
B33 B34 B36 60.8(6)
B28 B34 B36 109.1(8)
B35 B34 B36 59.1(6)
B29 B34 B36 109.3(8)
C36 C35 C34 121.8(10)
B36 B35 B30 109.2(8)
B36 B35 B31 59.6(6)
B30 B35 B31 61.7(6)
B36 B35 B34 60.6(6)
B30 B35 B34 106.5(7)
B31 B35 B34 107.3(7)
B36 B35 B29 109.5(8)
B30 B35 B29 59.2(6)
B31 B35 B29 109.1(8)
B34 B35 B29 59.6(6)
C35 C36 C37 120.5(10)
C35 C36 O7 125.0(9)
C37 C36 O7 114.4(9)
B35 B36 B31 60.8(6)
B35 B36 B34 60.3(6)
B31 B36 B34 108.0(8)
B35 B36 B33 106.6(8)
B31 B36 B33 106.1(8)
B34 B36 B33 58.5(6)
B35 B36 B32 107.2(8)
B31 B36 B32 57.7(6)
B34 B36 B32 107.8(8)
B33 B36 B32 60.9(7)
C38 C37 C36 118.6(9)
C38 C37 O8 123.6(9)
C36 C37 O8 117.8(9)
C37 C38 C39 122.3(9)
C34 C39 C38 116.7(8)
C34 C39 C40 125.5(8)
C38 C39 C40 117.7(8)
C39 C40 C41 112.4(8)
C42 C41 C46 119.5(8)
C42 C41 C40 117.2(8)
C46 C41 C40 123.0(8)
C43 C42 C41 121.4(9)
O9 C43 C42 126.0(9)
O9 C43 C44 115.6(8)
C42 C43 C44 118.3(9)
C45 C44 O10 124.6(8)
C45 C44 C43 120.3(9)
O10 C44 C43 115.2(9)
C44 C45 C46 122.5(9)
C45 C46 C41 117.8(9)
C45 C46 C47 119.0(9)
C41 C46 C47 123.2(9)
C46 C47 C48 113.3(8)
C49 C48 C53 118.8(9)
C49 C48 C47 117.9(8)
C53 C48 C47 123.3(8)
C50 C49 C48 122.0(10)
C49 C50 O11 125.5(10)
C49 C50 C51 118.0(10)
O11 C50 C51 116.5(10)
C52 C51 C50 120.4(10)
C52 C51 O12 125.7(10)
C50 C51 O12 113.9(9)
C51 C52 C53 121.9(10)
C52 C53 C48 118.8(9)
C52 C53 C54 117.2(9)
C48 C53 C54 124.0(9)
C53 C54 C34 111.8(8)
N1 C55 C56 112.8(12)
O13 C56 C55 105.9(13)
O13 C57 C58 106.5(15)
O14 C58 C57 106.8(16)
O14 C59 C60 107(3)
C59 C60 N2 116(2)
C62 C61 N2 114.2(18)
O15 C62 C61 112.5(17)
O15 C63 C64 106.3(13)
O16 C64 C63 102.2(12)
O16 C65 C66 111.0(13)
N1 C66 C65 111.9(14)
N1 C67 C68 115.4(13)
O17 C68 C67 102.3(12)
O17 C69 C70 104.1(15)
O18 C70 C69 99.7(15)
C72 C71 O18 108(3)
C71 C72 N2 121(3)
C74 C73 N4 113.1(12)
O20 C74 C73 109.5(13)
O20 C75 C76 109.0(12)
O19 C76 C75 110.2(12)
O19 C77 C78 110.1(12)
N3 C78 C77 116.7(12)
C80 C79 N3 109.5(12)
O23 C80 C79 120.0(14)
O23 C81 C82 110.7(12)
O24 C82 C81 104.3(13)
O24 C83 C84 111.6(12)
N4 C84 C83 112.2(13)
C86 C85 N4 115.8(12)
O21 C86 C85 111.9(13)
C88 C87 O21 110.4(12)
O22 C88 C87 106.0(11)
O22 C89 C90 115.0(12)
N3 C90 C89 110.0(13)
C92 C91 B4 110.1(8)
C92 C91 B5 61.5(6)
B4 C91 B5 62.6(7)
C92 C91 B3 110.4(8)
B4 C91 B3 62.1(7)
B5 C91 B3 114.6(8)
C92 C91 Co1 66.8(5)
B4 C91 Co1 123.1(7)
B5 C91 Co1 124.7(7)
B3 C91 Co1 66.6(5)
C91 C92 B6 113.0(8)
C91 C92 B1 113.2(8)
B6 C92 B1 64.6(6)
C91 C92 B5 62.3(6)
B6 C92 B5 63.1(6)
B1 C92 B5 117.4(8)
C91 C92 Co1 66.4(5)
B6 C92 Co1 125.8(7)
B1 C92 Co1 67.0(5)
B5 C92 Co1 125.0(7)
C94 C93 B13 112.5(8)
C94 C93 B12 111.3(8)
B13 C93 B12 64.8(7)
C94 C93 B14 62.2(6)
B13 C93 B14 63.7(6)
B12 C93 B14 117.7(8)
C94 C93 Co1 66.1(5)
B13 C93 Co1 125.4(7)
B12 C93 Co1 66.2(5)
B14 C93 Co1 125.1(6)
C93 C94 B15 110.9(8)
C93 C94 B10 111.9(7)
B15 C94 B10 62.9(6)
C93 C94 B14 62.2(6)
B15 C94 B14 62.3(6)
B10 C94 B14 115.6(8)
C93 C94 Co1 67.3(5)
B15 C94 Co1 125.1(7)
B10 C94 Co1 67.8(5)
B14 C94 Co1 126.2(6)
C96 C95 B24 110.9(7)
C96 C95 B19 111.4(7)
B24 C95 B19 63.9(6)
C96 C95 B23 62.3(6)
B24 C95 B23 61.8(6)
B19 C95 B23 115.7(7)
C96 C95 Co2 66.2(4)
B24 C95 Co2 125.3(6)
B19 C95 Co2 67.4(5)
B23 C95 Co2 125.1(6)
C95 C96 B22 110.9(7)
C95 C96 B21 112.7(7)
B22 C96 B21 63.7(6)
C95 C96 B23 62.6(6)
B22 C96 B23 61.7(6)
B21 C96 B23 116.4(7)
C95 C96 Co2 67.0(4)
B22 C96 Co2 124.9(7)
B21 C96 Co2 67.4(5)
B23 C96 Co2 126.1(6)
C98 C97 B28 112.0(7)
C98 C97 B33 111.4(7)
B28 C97 B33 63.5(6)
C98 C97 B32 60.8(6)
B28 C97 B32 117.6(8)
B33 C97 B32 64.4(6)
C98 C97 Co2 67.0(5)
B28 C97 Co2 66.6(5)
B33 C97 Co2 124.3(6)
B32 C97 Co2 124.6(6)
C97 C98 B31 111.6(7)
C97 C98 B30 111.1(7)
B31 C98 B30 65.1(6)
C97 C98 B32 63.7(6)
B31 C98 B32 61.3(6)
B30 C98 B32 116.5(8)
C97 C98 Co2 66.8(5)
B31 C98 Co2 126.1(7)
B30 C98 Co2 66.4(5)
B32 C98 Co2 127.1(7)
N5 C100 C99 177(2)

loop_
_geom_bond_atom_site_label_1
_geom_bond_atom_site_label_2
_geom_bond_distance
Co1 C94 2.036(9)
Co1 C91 2.044(10)
Co1 C92 2.050(10)
Co1 C93 2.054(10)
Co1 B12 2.069(11)
Co1 B11 2.085(11)
Co1 B1 2.093(12)
Co1 B3 2.094(11)
Co1 B10 2.104(11)
Co1 B2 2.137(11)
Na1 O18 2.444(13)
Na1 O13 2.477(11)
Na1 O15 2.478(12)
Na1 O14 2.495(14)
Na1 O16 2.541(12)
Na1 O17 2.681(10)
Na1 N2 2.781(18)
Na1 N1 2.903(13)
O1 C9 1.370(13)
O1 C1 1.471(15)
N1 C66 1.401(19)
N1 C67 1.452(19)
N1 C55 1.485(18)
B1 C92 1.705(15)
B1 B7 1.784(16)
B1 B2 1.812(16)
B1 B6 1.820(16)
Co2 C96 2.025(9)
Co2 C95 2.037(9)
Co2 C97 2.052(9)
Co2 C98 2.056(9)
Co2 B28 2.075(11)
Co2 B30 2.078(10)
Co2 B21 2.090(11)
Co2 B19 2.095(10)
Co2 B29 2.099(11)
Co2 B20 2.124(11)
Na2 O23 2.452(11)
Na2 O20 2.493(10)
Na2 O24 2.560(10)
Na2 O22 2.566(9)
Na2 O21 2.569(11)
Na2 O19 2.600(10)
Na2 N4 2.746(13)
Na2 N3 2.847(12)
O2 C10 1.361(13)
O2 C2 1.424(14)
N2 C72 1.43(3)
N2 C60 1.50(2)
N2 C61 1.54(3)
B2 B8 1.820(16)
B2 B7 1.827(16)
B2 B3 1.830(15)
O3 C16 1.358(13)
O3 C3 1.440(18)
N3 C90 1.421(18)
N3 C78 1.430(16)
N3 C79 1.586(17)
B3 C91 1.741(15)
B3 B8 1.776(16)
B3 B4 1.782(16)
O4 C17 1.363(12)
O4 C4 1.437(12)
N4 C84 1.425(18)
N4 C85 1.451(17)
N4 C73 1.523(18)
B4 C91 1.711(15)
B4 B9 1.755(17)
B4 B8 1.764(17)
B4 B5 1.788(18)
O5 C23 1.387(12)
O5 C5 1.434(12)
B5 C92 1.717(15)
B5 C91 1.729(16)
B5 B9 1.764(18)
B5 B6 1.787(16)
O6 C24 1.394(13)
O6 C6 1.448(15)
B6 C92 1.700(15)
B6 B7 1.741(18)
B6 B9 1.772(17)
O7 C36 1.400(12)
O7 C28 1.425(12)
C7 C12 1.375(13)
C7 C8 1.401(14)
C7 C27 1.495(13)
B7 B9 1.775(17)
B7 B8 1.840(17)
O8 C37 1.391(12)
O8 C29 1.423(12)
C8 C9 1.359(15)
B8 B9 1.778(17)
O9 C43 1.353(12)
O9 C30 1.409(12)
C9 C10 1.421(15)
O10 C44 1.396(11)
O10 C31 1.423(12)
C10 C11 1.409(15)
B10 C94 1.706(14)
B10 B16 1.750(15)
B10 B15 1.774(16)
B10 B11 1.778(15)
O11 C50 1.384(13)
O11 C32 1.419(15)
C11 C12 1.398(14)
B11 B16 1.771(15)
B11 B12 1.776(15)
B11 B17 1.784(16)
O12 C51 1.408(13)
O12 C33 1.426(14)
C12 C13 1.498(13)
B12 C93 1.691(15)
B12 B17 1.763(17)
B12 B13 1.798(16)
O13 C56 1.385(18)
O13 C57 1.432(18)
C13 C14 1.527(13)
B13 C93 1.667(15)
B13 B17 1.775(19)
B13 B18 1.779(17)
B13 B14 1.797(17)
O14 C59 1.41(3)
O14 C58 1.45(2)
C14 C19 1.376(13)
C14 C15 1.429(13)
B14 C93 1.738(15)
B14 C94 1.738(14)
B14 B15 1.776(16)
B14 B18 1.791(17)
O15 C62 1.45(2)
O15 C63 1.453(19)
C15 C16 1.377(14)
B15 C94 1.696(15)
B15 B16 1.770(17)
B15 B18 1.781(17)
O16 C64 1.377(17)
O16 C65 1.491(19)
C16 C17 1.395(14)
B16 B18 1.769(17)
B16 B17 1.780(16)
O17 C69 1.358(19)
O17 C68 1.467(16)
C17 C18 1.389(13)
B17 B18 1.796(18)
O18 C71 1.43(4)
O18 C70 1.47(2)
C18 C19 1.396(14)
O19 C77 1.369(15)
O19 C76 1.393(15)
C19 C20 1.535(13)
B19 C95 1.707(14)
B19 B25 1.787(16)
B19 B20 1.801(15)
B19 B24 1.804(15)
O20 C74 1.387(16)
O20 C75 1.420(17)
C20 C21 1.502(13)
B20 B26 1.771(15)
B20 B25 1.791(16)
B20 B21 1.802(15)
O21 C86 1.346(17)
O21 C87 1.469(16)
C21 C26 1.371(13)
C21 C22 1.411(13)
B21 C96 1.710(14)
B21 B22 1.782(16)
B21 B26 1.788(16)
O22 C89 1.425(16)
O22 C88 1.435(15)
C22 C23 1.369(13)
B22 C96 1.667(15)
B22 B23 1.751(17)
B22 B26 1.760(17)
B22 B27 1.761(16)
O23 C80 1.208(16)
O23 C81 1.499(16)
C23 C24 1.412(14)
B23 C96 1.743(14)
B23 C95 1.748(14)
B23 B24 1.772(16)
B23 B27 1.787(16)
O24 C82 1.293(17)
O24 C83 1.480(18)
C24 C25 1.385(15)
B24 C95 1.703(14)
B24 B27 1.767(16)
B24 B25 1.778(16)
C25 C26 1.415(14)
B25 B26 1.758(17)
B25 B27 1.764(16)
C26 C27 1.534(13)
B26 B27 1.757(15)
B28 C97 1.686(15)
B28 B33 1.778(16)
B28 B34 1.793(15)
B28 B29 1.805(15)
B29 B30 1.778(15)
B29 B34 1.797(15)
B29 B35 1.821(15)
B30 C98 1.702(14)
B30 B35 1.776(15)
B30 B31 1.830(15)
B31 C98 1.698(14)
B31 B32 1.735(16)
B31 B36 1.772(16)
B31 B35 1.793(15)
B32 C98 1.706(15)
B32 C97 1.753(15)
B32 B36 1.822(16)
B32 B33 1.836(17)
B33 C97 1.692(15)
B33 B34 1.760(16)
B33 B36 1.801(16)
C34 C39 1.399(13)
C34 C35 1.400(13)
C34 C54 1.547(14)
B34 B35 1.794(15)
B34 B36 1.798(16)
C35 C36 1.354(15)
B35 B36 1.771(16)
C36 C37 1.389(14)
C37 C38 1.381(13)
C38 C39 1.431(14)
C39 C40 1.487(12)
C40 C41 1.523(13)
C41 C42 1.391(14)
C41 C46 1.428(13)
C42 C43 1.389(13)
C43 C44 1.407(13)
C44 C45 1.367(14)
C45 C46 1.381(13)
C46 C47 1.521(14)
C47 C48 1.532(13)
C48 C49 1.391(13)
C48 C53 1.400(13)
C49 C50 1.378(15)
C50 C51 1.405(15)
C51 C52 1.354(14)
C52 C53 1.386(14)
C53 C54 1.508(13)
C55 C56 1.58(2)
C57 C58 1.46(2)
C59 C60 1.48(4)
C61 C62 1.53(3)
C63 C64 1.55(2)
C65 C66 1.53(2)
C67 C68 1.50(2)
C69 C70 1.56(2)
C71 C72 1.29(4)
C73 C74 1.494(19)
C75 C76 1.459(18)
C77 C78 1.446(18)
C79 C80 1.415(19)
C81 C82 1.50(2)
C83 C84 1.53(2)
C85 C86 1.439(19)
C87 C88 1.468(19)
C89 C90 1.52(2)
C91 C92 1.624(14)
C93 C94 1.619(13)
C95 C96 1.613(12)
C97 C98 1.612(13)
C99 C100 1.42(2)
C100 N5 1.17(2)
